data_7211862
loop_
_publ_author_name
'Yang, Guo-Ping'
'Wang, Yao-Yu'
'Zhang, Wei-Hong'
'Fu, Ai-Yun'
'Liu, Rui-Ting'
'Lermontova, Elmira Kh.'
'Shi, Qi-Zhen'

_publ_section_title
;
 A series of Zn(ii) coordination complexes derived from isomeric
 phenylenediacetic acid and dipyridyl ligands: syntheses, crystal
 structures, and characterizations
;
_journal_issue 5
_journal_name_full CrystEngComm
_journal_page_first 1509
_journal_paper_doi 10.1039/b915889h
_journal_volume 12
_journal_year 2010
_chemical_formula_moiety 'C20 H20 N2 O6 Zn'
_chemical_formula_sum 'C20 H20 N2 O6 Zn'
_chemical_formula_weight 449.75
_chemical_name_systematic
;
?
;
_space_group_IT_number 2
_symmetry_cell_setting triclinic
_symmetry_space_group_name_Hall '-P 1'
_symmetry_space_group_name_H-M 'P -1'
_atom_sites_solution_hydrogens geom
_atom_sites_solution_primary direct
_atom_sites_solution_secondary difmap
_audit_creation_method SHELXL-97
_cell_angle_alpha 90.253(6)
_cell_angle_beta 94.771(6)
_cell_angle_gamma 105.027(5)
_cell_formula_units_Z 2
_cell_length_a 7.378(3)
_cell_length_b 11.238(5)
_cell_length_c 11.373(5)
_cell_measurement_reflns_used 2545
_cell_measurement_temperature 296(2)
_cell_measurement_theta_max 27.516
_cell_measurement_theta_min 2.564
_cell_volume 907.2(7)
_computing_structure_refinement 'SHELXL-97 (Sheldrick, 1997)'
_computing_structure_solution 'SHELXS-97 (Sheldrick, 1990)'
_diffrn_ambient_temperature 296(2)
_diffrn_measured_fraction_theta_full 0.954
_diffrn_measured_fraction_theta_max 0.954
_diffrn_radiation_monochromator graphite
_diffrn_radiation_source 'fine-focus sealed tube'
_diffrn_radiation_type MoK\a
_diffrn_radiation_wavelength 0.71073
_diffrn_reflns_av_R_equivalents 0.0245
_diffrn_reflns_av_sigmaI/netI 0.0505
_diffrn_reflns_limit_h_max 8
_diffrn_reflns_limit_h_min -7
_diffrn_reflns_limit_k_max 13
_diffrn_reflns_limit_k_min -13
_diffrn_reflns_limit_l_max 13
_diffrn_reflns_limit_l_min -11
_diffrn_reflns_number 4306
_diffrn_reflns_theta_full 25.00
_diffrn_reflns_theta_max 25.00
_diffrn_reflns_theta_min 1.80
_exptl_absorpt_coefficient_mu 1.397
_exptl_absorpt_correction_T_max 0.9862
_exptl_absorpt_correction_T_min 0.6713
_exptl_absorpt_correction_type multi-scan
_exptl_absorpt_process_details sadabs
_exptl_crystal_colour colorless
_exptl_crystal_density_diffrn 1.646
_exptl_crystal_density_method 'not measured'
_exptl_crystal_description block
_exptl_crystal_F_000 464
_exptl_crystal_size_max 0.31
_exptl_crystal_size_mid 0.11
_exptl_crystal_size_min 0.01
_refine_diff_density_max 2.283
_refine_diff_density_min -1.310
_refine_diff_density_rms 0.217
_refine_ls_extinction_method none
_refine_ls_goodness_of_fit_ref 1.053
_refine_ls_hydrogen_treatment mixed
_refine_ls_matrix_type full
_refine_ls_number_parameters 274
_refine_ls_number_reflns 3049
_refine_ls_number_restraints 6
_refine_ls_restrained_S_all 1.052
_refine_ls_R_factor_all 0.1053
_refine_ls_R_factor_gt 0.1002
_refine_ls_shift/su_max 0.000
_refine_ls_shift/su_mean 0.000
_refine_ls_structure_factor_coef Fsqd
_refine_ls_weighting_details 'calc w=1/[\s^2^(Fo^2^)+(0.1769P)^2^+24.4515P] where P=(Fo^2^+2Fc^2^)/3'
_refine_ls_weighting_scheme calc
_refine_ls_wR_factor_gt 0.3411
_refine_ls_wR_factor_ref 0.3431
_reflns_number_gt 2702
_reflns_number_total 3049
_reflns_threshold_expression >2sigma(I)
_cod_data_source_file b915889h.txt
_cod_data_source_block 1
_cod_original_sg_symbol_H-M P-1
_cod_database_code 7211862

loop_
_symmetry_equiv_pos_as_xyz
'x, y, z'
'-x, -y, -z'

loop_
_atom_site_label
_atom_site_type_symbol
_atom_site_fract_x
_atom_site_fract_y
_atom_site_fract_z
_atom_site_U_iso_or_equiv
_atom_site_adp_type
_atom_site_occupancy
_atom_site_symmetry_multiplicity
_atom_site_calc_flag
_atom_site_refinement_flags
Zn1 Zn 0.75326(17) 0.25032(11) 0.32264(10) 0.0227(5) Uani 1 1 d .
O1 O 0.7704(11) 0.0678(7) 0.3311(7) 0.0287(17) Uani 1 1 d .
O2 O 1.0767(14) 0.0828(9) 0.3483(12) 0.059(3) Uani 1 1 d .
O3 O 0.4378(14) -0.5792(9) 0.2989(12) 0.058(3) Uani 1 1 d .
O4 O 0.7427(11) -0.5658(7) 0.3233(7) 0.0274(17) Uani 1 1 d .
O5 O 0.4539(11) 0.1864(7) 0.2976(9) 0.036(2) Uani 1 1 d D
O6 O 1.0526(11) 0.3129(7) 0.3459(9) 0.035(2) Uani 1 1 d D
N1 N 0.7384(14) 0.2535(8) 0.5091(8) 0.028(2) Uani 1 1 d .
N2 N 0.7572(14) 0.2491(9) 1.1344(8) 0.029(2) Uani 1 1 d .
C1 C 0.9096(16) 0.0234(11) 0.3425(11) 0.031(3) Uani 1 1 d .
C2 C 0.8658(17) -0.1185(10) 0.3509(10) 0.029(2) Uani 1 1 d .
H2A H 0.9773 -0.1402 0.3853 0.034 Uiso 1 1 calc R
H2B H 0.7669 -0.1462 0.4033 0.034 Uiso 1 1 calc R
C3 C 0.8039(16) -0.1861(10) 0.2311(11) 0.028(2) Uani 1 1 d .
C4 C 0.8529(19) -0.1255(12) 0.1267(12) 0.038(3) Uani 1 1 d .
H4 H 0.9215 -0.0433 0.1305 0.046 Uiso 1 1 calc R
C5 C 0.802(2) -0.1852(12) 0.0189(11) 0.039(3) Uani 1 1 d .
H5A H 0.8365 -0.1433 -0.0494 0.047 Uiso 1 1 calc R
C6 C 0.699(2) -0.3072(13) 0.0110(11) 0.042(3) Uani 1 1 d .
H6A H 0.6606 -0.3472 -0.0621 0.050 Uiso 1 1 calc R
C7 C 0.6529(18) -0.3688(11) 0.1143(12) 0.036(3) Uani 1 1 d .
H7 H 0.5865 -0.4515 0.1094 0.043 Uiso 1 1 calc R
C8 C 0.7036(15) -0.3107(10) 0.2251(10) 0.025(2) Uani 1 1 d .
C9 C 0.6488(16) -0.3808(10) 0.3381(11) 0.029(2) Uani 1 1 d .
H9A H 0.5394 -0.3596 0.3648 0.035 Uiso 1 1 calc R
H9B H 0.7514 -0.3544 0.3993 0.035 Uiso 1 1 calc R
C10 C 0.6041(16) -0.5215(11) 0.3207(11) 0.031(3) Uani 1 1 d .
C11 C 0.6304(17) 0.1600(11) 0.5661(10) 0.029(2) Uani 1 1 d .
H11 H 0.5509 0.0952 0.5207 0.035 Uiso 1 1 calc R
C12 C 0.6295(16) 0.1536(10) 0.6870(10) 0.028(2) Uani 1 1 d .
H12 H 0.5523 0.0860 0.7208 0.033 Uiso 1 1 calc R
C13 C 0.7456(16) 0.2497(11) 0.7583(10) 0.029(2) Uani 1 1 d .
C14 C 0.8548(16) 0.3483(10) 0.6988(10) 0.028(2) Uani 1 1 d .
H14 H 0.9326 0.4157 0.7417 0.033 Uiso 1 1 calc R
C15 C 0.8476(16) 0.3463(10) 0.5777(9) 0.027(2) Uani 1 1 d .
H15 H 0.9226 0.4130 0.5413 0.032 Uiso 1 1 calc R
C16 C 0.7488(16) 0.2486(11) 0.8883(10) 0.029(2) Uani 1 1 d .
C17 C 0.7000(18) 0.1398(11) 0.9480(10) 0.033(3) Uani 1 1 d .
H17 H 0.6633 0.0645 0.9069 0.040 Uiso 1 1 calc R
C18 C 0.7065(18) 0.1446(12) 1.0705(10) 0.034(3) Uani 1 1 d .
H18 H 0.6736 0.0707 1.1098 0.041 Uiso 1 1 calc R
C19 C 0.8041(17) 0.3542(11) 1.0761(10) 0.031(3) Uani 1 1 d .
H19 H 0.8397 0.4283 1.1194 0.037 Uiso 1 1 calc R
C20 C 0.8020(18) 0.3578(11) 0.9546(10) 0.032(3) Uani 1 1 d .
H20 H 0.8362 0.4329 0.9176 0.039 Uiso 1 1 calc R
H5C H 0.357(8) 0.132(7) 0.304(12) 0.039 Uiso 1 1 d D
H5D H 0.430(14) 0.249(6) 0.270(12) 0.039 Uiso 1 1 d D
H6C H 1.152(8) 0.365(7) 0.341(12) 0.039 Uiso 1 1 d D
H6D H 1.073(14) 0.248(6) 0.369(12) 0.039 Uiso 1 1 d D

loop_
_atom_site_aniso_label
_atom_site_aniso_U_11
_atom_site_aniso_U_22
_atom_site_aniso_U_33
_atom_site_aniso_U_23
_atom_site_aniso_U_13
_atom_site_aniso_U_12
Zn1 0.0280(8) 0.0186(7) 0.0216(7) 0.0016(5) 0.0034(5) 0.0061(5)
O1 0.031(4) 0.020(4) 0.034(4) -0.001(3) 0.003(3) 0.004(3)
O2 0.030(5) 0.033(5) 0.113(10) 0.001(6) 0.005(5) 0.009(4)
O3 0.038(6) 0.022(5) 0.110(10) 0.001(5) 0.010(6) -0.001(4)
O4 0.027(4) 0.020(4) 0.036(4) 0.001(3) 0.003(3) 0.007(3)
O5 0.024(4) 0.015(4) 0.070(6) 0.011(4) 0.013(4) 0.007(3)
O6 0.018(4) 0.014(4) 0.077(7) 0.011(4) 0.020(4) 0.005(3)
N1 0.040(6) 0.022(5) 0.023(5) 0.002(4) 0.008(4) 0.005(4)
N2 0.037(5) 0.028(5) 0.021(5) 0.002(4) 0.002(4) 0.006(4)
C1 0.023(6) 0.034(6) 0.036(6) -0.004(5) 0.006(5) 0.007(5)
C2 0.031(6) 0.022(6) 0.033(6) 0.000(5) -0.003(5) 0.008(5)
C3 0.027(6) 0.018(5) 0.040(7) -0.002(5) 0.005(5) 0.006(4)
C4 0.042(7) 0.027(6) 0.044(7) 0.002(5) 0.002(6) 0.004(5)
C5 0.053(8) 0.034(7) 0.029(6) 0.008(5) 0.007(6) 0.008(6)
C6 0.055(8) 0.042(7) 0.028(6) -0.008(5) -0.001(6) 0.013(6)
C7 0.039(7) 0.023(6) 0.044(7) -0.002(5) -0.002(6) 0.006(5)
C8 0.023(5) 0.016(5) 0.034(6) 0.000(4) -0.006(4) 0.005(4)
C9 0.027(6) 0.024(6) 0.036(6) 0.002(5) 0.006(5) 0.005(5)
C10 0.027(6) 0.026(6) 0.036(6) 0.003(5) 0.009(5) 0.000(5)
C11 0.036(6) 0.025(6) 0.025(6) -0.002(4) 0.004(5) 0.005(5)
C12 0.030(6) 0.027(6) 0.023(5) 0.001(4) 0.005(5) 0.002(5)
C13 0.025(6) 0.029(6) 0.031(6) 0.001(5) 0.004(5) 0.004(5)
C14 0.033(6) 0.021(6) 0.025(6) 0.000(4) 0.001(5) 0.003(5)
C15 0.029(6) 0.023(6) 0.023(5) 0.002(4) 0.002(4) -0.002(4)
C16 0.033(6) 0.030(6) 0.026(6) 0.003(5) 0.007(5) 0.012(5)
C17 0.048(7) 0.021(6) 0.029(6) -0.005(5) 0.001(5) 0.006(5)
C18 0.046(7) 0.034(7) 0.024(6) 0.005(5) 0.004(5) 0.012(6)
C19 0.041(7) 0.029(6) 0.022(5) -0.001(5) 0.007(5) 0.008(5)
C20 0.041(7) 0.029(6) 0.024(6) 0.002(5) 0.008(5) 0.003(5)

loop_
_atom_type_symbol
_atom_type_description
_atom_type_scat_dispersion_real
_atom_type_scat_dispersion_imag
_atom_type_scat_source
C C 0.0033 0.0016 'International Tables Vol C Tables 4.2.6.8 and 6.1.1.4'
N N 0.0061 0.0033 'International Tables Vol C Tables 4.2.6.8 and 6.1.1.4'
O O 0.0106 0.0060 'International Tables Vol C Tables 4.2.6.8 and 6.1.1.4'
Zn Zn 0.2839 1.4301 'International Tables Vol C Tables 4.2.6.8 and 6.1.1.4'
H H 0.0000 0.0000 'International Tables Vol C Tables 4.2.6.8 and 6.1.1.4'

loop_
_geom_angle_atom_site_label_1
_geom_angle_atom_site_label_2
_geom_angle_atom_site_label_3
_geom_angle
_geom_angle_site_symmetry_1
_geom_angle_site_symmetry_3
O4 Zn1 O1 177.0(3) 1_565 .
O4 Zn1 O6 88.5(3) 1_565 .
O1 Zn1 O6 90.1(3) . .
O4 Zn1 O5 91.8(3) 1_565 .
O1 Zn1 O5 89.6(3) . .
O6 Zn1 O5 179.3(4) . .
O4 Zn1 N1 88.1(3) 1_565 .
O1 Zn1 N1 89.3(3) . .
O6 Zn1 N1 90.6(4) . .
O5 Zn1 N1 89.9(4) . .
O4 Zn1 N2 90.7(3) 1_565 1_554
O1 Zn1 N2 92.0(3) . 1_554
O6 Zn1 N2 91.4(4) . 1_554
O5 Zn1 N2 88.1(4) . 1_554
N1 Zn1 N2 177.6(4) . 1_554
C1 O1 Zn1 131.2(7) . .
C10 O4 Zn1 129.8(7) . 1_545
Zn1 O5 H5C 150(7) . .
Zn1 O5 H5D 99(7) . .
H5C O5 H5D 111(2) . .
Zn1 O6 H6C 152(7) . .
Zn1 O6 H6D 98(7) . .
H6C O6 H6D 110.4(19) . .
C15 N1 C11 115.8(10) . .
C15 N1 Zn1 121.2(7) . .
C11 N1 Zn1 122.8(8) . .
C18 N2 C19 117.3(10) . .
C18 N2 Zn1 121.6(8) . 1_556
C19 N2 Zn1 121.1(8) . 1_556
O2 C1 O1 125.8(12) . .
O2 C1 C2 118.0(11) . .
O1 C1 C2 116.2(10) . .
C3 C2 C1 113.2(9) . .
C3 C2 H2A 108.9 . .
C1 C2 H2A 108.9 . .
C3 C2 H2B 108.9 . .
C1 C2 H2B 108.9 . .
H2A C2 H2B 107.7 . .
C4 C3 C8 119.2(11) . .
C4 C3 C2 120.3(10) . .
C8 C3 C2 120.4(10) . .
C5 C4 C3 121.1(12) . .
C5 C4 H4 119.4 . .
C3 C4 H4 119.4 . .
C4 C5 C6 120.5(12) . .
C4 C5 H5A 119.7 . .
C6 C5 H5A 119.7 . .
C5 C6 C7 118.7(12) . .
C5 C6 H6A 120.6 . .
C7 C6 H6A 120.6 . .
C6 C7 C8 122.0(12) . .
C6 C7 H7 119.0 . .
C8 C7 H7 119.0 . .
C7 C8 C3 118.4(11) . .
C7 C8 C9 120.9(10) . .
C3 C8 C9 120.7(10) . .
C8 C9 C10 113.2(9) . .
C8 C9 H9A 108.9 . .
C10 C9 H9A 108.9 . .
C8 C9 H9B 108.9 . .
C10 C9 H9B 108.9 . .
H9A C9 H9B 107.8 . .
O3 C10 O4 125.9(11) . .
O3 C10 C9 118.1(11) . .
O4 C10 C9 115.9(10) . .
N1 C11 C12 124.5(11) . .
N1 C11 H11 117.7 . .
C12 C11 H11 117.7 . .
C11 C12 C13 119.5(11) . .
C11 C12 H12 120.3 . .
C13 C12 H12 120.3 . .
C12 C13 C14 115.9(10) . .
C12 C13 C16 121.9(10) . .
C14 C13 C16 122.2(11) . .
C15 C14 C13 120.6(10) . .
C15 C14 H14 119.7 . .
C13 C14 H14 119.7 . .
N1 C15 C14 123.6(10) . .
N1 C15 H15 118.2 . .
C14 C15 H15 118.2 . .
C17 C16 C20 117.7(11) . .
C17 C16 C13 121.6(11) . .
C20 C16 C13 120.8(11) . .
C16 C17 C18 119.0(11) . .
C16 C17 H17 120.5 . .
C18 C17 H17 120.5 . .
N2 C18 C17 123.5(11) . .
N2 C18 H18 118.2 . .
C17 C18 H18 118.2 . .
N2 C19 C20 123.0(11) . .
N2 C19 H19 118.5 . .
C20 C19 H19 118.5 . .
C19 C20 C16 119.6(11) . .
C19 C20 H20 120.2 . .
C16 C20 H20 120.2 . .

loop_
_geom_bond_atom_site_label_1
_geom_bond_atom_site_label_2
_geom_bond_distance
_geom_bond_site_symmetry_2
Zn1 O4 2.088(7) 1_565
Zn1 O1 2.090(8) .
Zn1 O6 2.130(8) .
Zn1 O5 2.132(8) .
Zn1 N1 2.133(9) .
Zn1 N2 2.143(9) 1_554
O1 C1 1.250(14) .
O2 C1 1.237(15) .
O3 C10 1.234(15) .
O4 C10 1.247(14) .
O4 Zn1 2.088(7) 1_545
O5 H5C 0.819(10) .
O5 H5D 0.819(10) .
O6 H6C 0.822(11) .
O6 H6D 0.82(9) .
N1 C15 1.342(14) .
N1 C11 1.348(15) .
N2 C18 1.330(16) .
N2 C19 1.337(15) .
N2 Zn1 2.143(9) 1_556
C1 C2 1.548(16) .
C2 C3 1.532(16) .
C2 H2A 0.9700 .
C2 H2B 0.9700 .
C3 C4 1.398(18) .
C3 C8 1.402(15) .
C4 C5 1.371(18) .
C4 H4 0.9300 .
C5 C6 1.384(19) .
C5 H5A 0.9300 .
C6 C7 1.387(19) .
C6 H6A 0.9300 .
C7 C8 1.394(17) .
C7 H7 0.9300 .
C8 C9 1.538(16) .
C9 C10 1.537(16) .
C9 H9A 0.9700 .
C9 H9B 0.9700 .
C11 C12 1.377(16) .
C11 H11 0.9300 .
C12 C13 1.398(16) .
C12 H12 0.9300 .
C13 C14 1.404(16) .
C13 C16 1.476(16) .
C14 C15 1.373(16) .
C14 H14 0.9300 .
C15 H15 0.9300 .
C16 C17 1.381(17) .
C16 C20 1.386(17) .
C17 C18 1.390(17) .
C17 H17 0.9300 .
C18 H18 0.9300 .
C19 C20 1.382(16) .
C19 H19 0.9300 .
C20 H20 0.9300 .

loop_
_geom_hbond_atom_site_label_D
_geom_hbond_atom_site_label_H
_geom_hbond_atom_site_label_A
_geom_hbond_distance_DH
_geom_hbond_distance_HA
_geom_hbond_distance_DA
_geom_hbond_angle_DHA
_geom_hbond_site_symmetry_A
O5 H5C O2 0.819(10) 2.10(7) 2.833(13) 148(11) 1_455
O5 H5D O3 0.819(10) 1.95(8) 2.667(12) 146(13) 1_565
O6 H6C O3 0.822(11) 2.13(6) 2.882(13) 152(11) 1_665
O6 H6D O2 0.82(9) 1.88(6) 2.638(12) 154(13) .

loop_
_geom_torsion_atom_site_label_1
_geom_torsion_atom_site_label_2
_geom_torsion_atom_site_label_3
_geom_torsion_atom_site_label_4
_geom_torsion
_geom_torsion_site_symmetry_1
O4 Zn1 O1 C1 -64(6) 1_565
O6 Zn1 O1 C1 -1.5(10) .
O5 Zn1 O1 C1 177.9(10) .
N1 Zn1 O1 C1 -92.2(10) .
N2 Zn1 O1 C1 89.9(10) 1_554
O4 Zn1 N1 C15 -46.9(9) 1_565
O1 Zn1 N1 C15 131.7(9) .
O6 Zn1 N1 C15 41.6(9) .
O5 Zn1 N1 C15 -138.7(9) .
N2 Zn1 N1 C15 -106(8) 1_554
O4 Zn1 N1 C11 137.8(10) 1_565
O1 Zn1 N1 C11 -43.6(9) .
O6 Zn1 N1 C11 -133.7(9) .
O5 Zn1 N1 C11 46.0(9) .
N2 Zn1 N1 C11 79(9) 1_554
Zn1 O1 C1 O2 -2(2) .
Zn1 O1 C1 C2 177.3(7) .
O2 C1 C2 C3 -102.8(14) .
O1 C1 C2 C3 77.6(13) .
C1 C2 C3 C4 22.7(15) .
C1 C2 C3 C8 -159.7(10) .
C8 C3 C4 C5 1.2(19) .
C2 C3 C4 C5 178.8(12) .
C3 C4 C5 C6 0(2) .
C4 C5 C6 C7 -2(2) .
C5 C6 C7 C8 2(2) .
C6 C7 C8 C3 -0.1(18) .
C6 C7 C8 C9 179.2(12) .
C4 C3 C8 C7 -1.3(17) .
C2 C3 C8 C7 -179.0(10) .
C4 C3 C8 C9 179.4(11) .
C2 C3 C8 C9 1.8(16) .
C7 C8 C9 C10 20.9(15) .
C3 C8 C9 C10 -159.8(10) .
Zn1 O4 C10 O3 -12(2) 1_545
Zn1 O4 C10 C9 172.5(7) 1_545
C8 C9 C10 O3 -95.4(14) .
C8 C9 C10 O4 80.5(13) .
C15 N1 C11 C12 -1.5(18) .
Zn1 N1 C11 C12 174.0(9) .
N1 C11 C12 C13 0.6(19) .
C11 C12 C13 C14 0.9(17) .
C11 C12 C13 C16 179.2(11) .
C12 C13 C14 C15 -1.4(17) .
C16 C13 C14 C15 -179.7(11) .
C11 N1 C15 C14 1.0(17) .
Zn1 N1 C15 C14 -174.7(9) .
C13 C14 C15 N1 0.5(19) .
C12 C13 C16 C17 25.5(18) .
C14 C13 C16 C17 -156.2(12) .
C12 C13 C16 C20 -154.8(12) .
C14 C13 C16 C20 23.5(18) .
C20 C16 C17 C18 0.0(18) .
C13 C16 C17 C18 179.7(11) .
C19 N2 C18 C17 -0.1(19) .
Zn1 N2 C18 C17 177.4(10) 1_556
C16 C17 C18 N2 0(2) .
C18 N2 C19 C20 -0.2(18) .
Zn1 N2 C19 C20 -177.6(9) 1_556
N2 C19 C20 C16 0.3(19) .
C17 C16 C20 C19 -0.2(18) .
C13 C16 C20 C19 -179.9(11) .
